data_4300824
loop_
_publ_author_name
'Daniel L. Reger'
'James R. Gardinier'
'Mark D. Smith'
'Ahmed M. Shahin'
'Gary J. Long'
'Leila Rebbouh'
'Fernande Grandjean'

_publ_contact_author_address
;

Department of Chemistry and Biochemistry

University of South Carolina

Columbia, South Carolina 29208

USA

;
_publ_contact_author_email reger@mail.chem.sc.edu
_publ_contact_author_fax '1 803 777 9521'
_publ_contact_author_name 'Professor Daniel L. Reger'
_publ_contact_author_phone '1 803 777 2587'
_publ_section_title
;

Polymorphism in Fe[(p-IC6H4)B(3-Mepz)3]2 (pz = Pyrazolyl): Impact of

Supramolecular Structure on an Iron(II) Electronic Spin-State Crossover

;
_journal_name_full 'Inorganic Chemistry'
_journal_page_first 1852
_journal_page_last 1866
_journal_paper_doi 10.1021/ic048406q
_journal_volume 44
_journal_year 2005
_chemical_formula_moiety 'C36 H38 B2 Fe I2 N12, 2 (C H2 Cl2)'
_chemical_formula_sum 'C38 H42 B2 Cl4 Fe I2 N12'
_chemical_formula_weight 1139.91
_chemical_name_systematic
; 

 ? 

;
_space_group_IT_number 14
_symmetry_cell_setting monoclinic
_symmetry_space_group_name_Hall '-P 2ybc'
_symmetry_space_group_name_H-M 'P 1 21/c 1'
_atom_sites_solution_hydrogens geom
_atom_sites_solution_primary direct
_atom_sites_solution_secondary difmap
_audit_creation_method SHELXL-97
_cell_angle_alpha 90.00
_cell_angle_beta 93.5690(10)
_cell_angle_gamma 90.00
_cell_formula_units_Z 2
_cell_length_a 12.0760(7)
_cell_length_b 14.6548(9)
_cell_length_c 12.7920(8)
_cell_measurement_reflns_used 6077
_cell_measurement_temperature 200(1)
_cell_measurement_theta_max 25.027
_cell_measurement_theta_min 2.188
_cell_volume 2259.4(2)
_computing_cell_refinement 'SAINT+ NT V6.22 (Bruker, 2001)'
_computing_data_collection 'SMART NT V5.625 (Bruker, 2000)'
_computing_data_reduction 'SAINT+ NT V6.22'
_computing_molecular_graphics 'SHELXTL V6.1 (Sheldrick, 2000)'
_computing_publication_material 'SHELXTL V6.1'
_computing_structure_refinement 'SHELXL-97 (Sheldrick, 1997)'
_computing_structure_solution 'SHELXS-97 (Sheldrick, 1990)'
_diffrn_ambient_temperature 200(1)
_diffrn_measured_fraction_theta_full 0.998
_diffrn_measured_fraction_theta_max 0.998
_diffrn_measurement_device_type 'Bruker SMART APEX CCD diffractometer'
_diffrn_measurement_method 'omega scans'
_diffrn_radiation_monochromator graphite
_diffrn_radiation_source 'fine-focus sealed tube'
_diffrn_radiation_type MoK\a
_diffrn_radiation_wavelength 0.71073
_diffrn_reflns_av_R_equivalents 0.0447
_diffrn_reflns_av_sigmaI/netI 0.0291
_diffrn_reflns_limit_h_max 14
_diffrn_reflns_limit_h_min -14
_diffrn_reflns_limit_k_max 17
_diffrn_reflns_limit_k_min -17
_diffrn_reflns_limit_l_max 15
_diffrn_reflns_limit_l_min -15
_diffrn_reflns_number 18512
_diffrn_reflns_theta_full 25.03
_diffrn_reflns_theta_max 25.03
_diffrn_reflns_theta_min 1.69
_diffrn_standards_decay_% 0
_exptl_absorpt_coefficient_mu 1.980
_exptl_absorpt_correction_type none
_exptl_crystal_colour 'light purple'
_exptl_crystal_density_diffrn 1.676
_exptl_crystal_density_method 'not measured'
_exptl_crystal_description plate
_exptl_crystal_F_000 1128
_exptl_crystal_size_max 0.24
_exptl_crystal_size_mid 0.18
_exptl_crystal_size_min 0.10
_refine_diff_density_max 0.983
_refine_diff_density_min -0.711
_refine_diff_density_rms 0.072
_refine_ls_extinction_method none
_refine_ls_goodness_of_fit_ref 1.051
_refine_ls_hydrogen_treatment constr
_refine_ls_matrix_type full
_refine_ls_number_parameters 271
_refine_ls_number_reflns 3993
_refine_ls_number_restraints 0
_refine_ls_restrained_S_all 1.051
_refine_ls_R_factor_all 0.0358
_refine_ls_R_factor_gt 0.0318
_refine_ls_shift/su_max 0.001
_refine_ls_shift/su_mean 0.000
_refine_ls_structure_factor_coef Fsqd
_refine_ls_weighting_details 'calc w=1/[\s^2^(Fo^2^)+(0.0386P)^2^+1.9031P] where P=(Fo^2^+2Fc^2^)/3'
_refine_ls_weighting_scheme calc
_refine_ls_wR_factor_gt 0.0772
_refine_ls_wR_factor_ref 0.0792
_reflns_number_gt 3615
_reflns_number_total 3993
_reflns_threshold_expression >2sigma(I)
_cod_data_source_file ic048406qsi20041223_112656_6.cif
_cod_data_source_block form3_200K
_cod_depositor_comments
;
The following automatic conversions were performed:
'_symmetry_cell_setting' value 'Monoclinic' changed to 'monoclinic'
according to '/home/saulius/struct/CIF-dictionaries/cif_core.dic'
dictionary named 'cif_core.dic' version 2.4.1 from 2010-06-29.

Automatic conversion script
Id: cif_fix_enum 1527 2010-12-29 10:47:43Z saulius 
;
_cod_original_sg_symbol_H-M 'P 21/c'
_cod_database_code 4300824

loop_
_symmetry_equiv_pos_as_xyz
'x, y, z'
'-x, y+1/2, -z+1/2'
'-x, -y, -z'
'x, -y-1/2, z-1/2'

loop_
_atom_site_label
_atom_site_type_symbol
_atom_site_fract_x
_atom_site_fract_y
_atom_site_fract_z
_atom_site_U_iso_or_equiv
_atom_site_adp_type
_atom_site_occupancy
_atom_site_symmetry_multiplicity
_atom_site_calc_flag
_atom_site_refinement_flags
_atom_site_disorder_assembly
_atom_site_disorder_group
Fe1 Fe 0.0000 0.5000 0.5000 0.02269(14) Uani 1 2 d S . .
I1 I 0.581972(18) 0.869672(16) 0.216380(19) 0.04495(10) Uani 1 1 d . . .
B1 B 0.2043(3) 0.6142(2) 0.4144(3) 0.0247(7) Uani 1 1 d . . .
C11 C 0.3516(2) 0.5107(2) 0.5208(2) 0.0318(7) Uani 1 1 d . . .
H11 H 0.4170 0.5313 0.4906 0.038 Uiso 1 1 calc R . .
C12 C 0.3475(3) 0.4441(2) 0.5943(3) 0.0364(7) Uani 1 1 d . . .
H12 H 0.4079 0.4107 0.6263 0.044 Uiso 1 1 calc R . .
C13 C 0.2364(3) 0.4353(2) 0.6127(2) 0.0334(7) Uani 1 1 d . . .
C14 C 0.1851(3) 0.3704(3) 0.6870(3) 0.0473(9) Uani 1 1 d . . .
H14A H 0.1596 0.4044 0.7469 0.071 Uiso 1 1 calc R . .
H14B H 0.2404 0.3251 0.7117 0.071 Uiso 1 1 calc R . .
H14C H 0.1219 0.3394 0.6507 0.071 Uiso 1 1 calc R . .
C21 C 0.1297(2) 0.7655(2) 0.4913(2) 0.0284(6) Uani 1 1 d . . .
H21 H 0.1914 0.8029 0.4775 0.034 Uiso 1 1 calc R . .
C22 C 0.0365(3) 0.7934(2) 0.5394(2) 0.0337(7) Uani 1 1 d . . .
H22 H 0.0210 0.8528 0.5646 0.040 Uiso 1 1 calc R . .
C23 C -0.0297(2) 0.7167(2) 0.5431(2) 0.0333(7) Uani 1 1 d . . .
C24 C -0.1416(3) 0.7082(3) 0.5877(3) 0.0477(9) Uani 1 1 d . . .
H24A H -0.1729 0.6480 0.5707 0.072 Uiso 1 1 calc R . .
H24B H -0.1911 0.7556 0.5576 0.072 Uiso 1 1 calc R . .
H24C H -0.1336 0.7156 0.6640 0.072 Uiso 1 1 calc R . .
C31 C 0.1806(3) 0.5341(2) 0.2294(2) 0.0328(7) Uani 1 1 d . . .
H31 H 0.2456 0.5566 0.2001 0.039 Uiso 1 1 calc R . .
C32 C 0.1079(3) 0.4734(2) 0.1827(2) 0.0383(8) Uani 1 1 d . . .
H32 H 0.1112 0.4466 0.1154 0.046 Uiso 1 1 calc R . .
C33 C 0.0277(3) 0.4588(2) 0.2544(2) 0.0336(7) Uani 1 1 d . . .
C34 C -0.0720(3) 0.3986(3) 0.2424(3) 0.0486(9) Uani 1 1 d . . .
H34A H -0.1089 0.3970 0.3084 0.073 Uiso 1 1 calc R . .
H34B H -0.0490 0.3367 0.2242 0.073 Uiso 1 1 calc R . .
H34C H -0.1233 0.4225 0.1867 0.073 Uiso 1 1 calc R . .
C41 C 0.2986(2) 0.68015(19) 0.3701(2) 0.0252(6) Uani 1 1 d . . .
C42 C 0.3983(2) 0.7027(2) 0.4247(2) 0.0292(6) Uani 1 1 d . . .
H42 H 0.4126 0.6789 0.4933 0.035 Uiso 1 1 calc R . .
C43 C 0.4777(3) 0.7582(2) 0.3831(2) 0.0321(7) Uani 1 1 d . . .
H43 H 0.5456 0.7707 0.4221 0.039 Uiso 1 1 calc R . .
C44 C 0.4569(2) 0.7951(2) 0.2846(2) 0.0302(7) Uani 1 1 d . . .
C45 C 0.3550(3) 0.7813(2) 0.2310(2) 0.0318(7) Uani 1 1 d . . .
H45 H 0.3381 0.8104 0.1656 0.038 Uiso 1 1 calc R . .
C46 C 0.2779(2) 0.7247(2) 0.2739(2) 0.0295(7) Uani 1 1 d . . .
H46 H 0.2083 0.7156 0.2365 0.035 Uiso 1 1 calc R . .
C51 C 0.6079(4) 0.5093(3) 0.1166(3) 0.0553(10) Uani 1 1 d . . .
H51A H 0.6446 0.4921 0.1851 0.066 Uiso 1 1 calc R . .
H51B H 0.5584 0.4585 0.0930 0.066 Uiso 1 1 calc R . .
Cl1 Cl 0.70826(13) 0.52461(14) 0.02649(11) 0.1049(5) Uani 1 1 d . . .
Cl2 Cl 0.52805(13) 0.60756(8) 0.13232(10) 0.0820(4) Uani 1 1 d . . .
N11 N 0.1755(2) 0.49445(17) 0.55341(19) 0.0287(6) Uani 1 1 d . . .
N12 N 0.24923(18) 0.54258(16) 0.49745(18) 0.0247(5) Uani 1 1 d . . .
N21 N 0.0203(2) 0.64489(17) 0.5010(2) 0.0286(6) Uani 1 1 d . . .
N22 N 0.11890(19) 0.67642(16) 0.46711(18) 0.0240(5) Uani 1 1 d . . .
N31 N 0.0513(2) 0.50818(17) 0.34133(19) 0.0289(6) Uani 1 1 d . . .
N32 N 0.14546(19) 0.55702(16) 0.32414(18) 0.0246(5) Uani 1 1 d . . .

loop_
_atom_site_aniso_label
_atom_site_aniso_U_11
_atom_site_aniso_U_22
_atom_site_aniso_U_33
_atom_site_aniso_U_23
_atom_site_aniso_U_13
_atom_site_aniso_U_12
Fe1 0.0207(3) 0.0248(3) 0.0231(3) -0.0012(2) 0.0057(2) -0.0017(2)
I1 0.03596(15) 0.04395(16) 0.05688(17) 0.00765(10) 0.01849(11) -0.00951(10)
B1 0.0219(16) 0.0288(17) 0.0236(17) 0.0014(13) 0.0030(13) 0.0006(13)
C11 0.0253(15) 0.0352(17) 0.0352(17) 0.0020(14) 0.0057(13) 0.0034(13)
C12 0.0303(17) 0.0370(18) 0.0416(19) 0.0066(15) -0.0002(14) 0.0084(14)
C13 0.0372(17) 0.0338(17) 0.0291(16) 0.0062(13) 0.0016(13) 0.0020(14)
C14 0.043(2) 0.053(2) 0.046(2) 0.0236(17) 0.0025(16) -0.0001(17)
C21 0.0298(15) 0.0246(15) 0.0309(16) 0.0006(12) 0.0013(12) -0.0009(12)
C22 0.0389(18) 0.0266(16) 0.0362(18) -0.0050(13) 0.0062(14) 0.0062(14)
C23 0.0287(16) 0.0355(17) 0.0364(17) -0.0056(14) 0.0077(13) 0.0061(14)
C24 0.0370(19) 0.042(2) 0.066(3) -0.0153(18) 0.0246(17) 0.0019(16)
C31 0.0368(17) 0.0343(17) 0.0286(16) -0.0017(13) 0.0132(13) -0.0009(14)
C32 0.049(2) 0.0405(19) 0.0263(16) -0.0095(14) 0.0090(14) -0.0037(16)
C33 0.0377(18) 0.0351(17) 0.0280(16) -0.0054(13) 0.0021(13) -0.0039(14)
C34 0.049(2) 0.057(2) 0.040(2) -0.0153(18) 0.0033(16) -0.0205(19)
C41 0.0237(15) 0.0269(15) 0.0257(15) 0.0003(12) 0.0060(12) -0.0009(12)
C42 0.0306(16) 0.0317(16) 0.0256(15) 0.0020(12) 0.0034(12) -0.0010(13)
C43 0.0272(15) 0.0345(17) 0.0346(17) -0.0017(14) 0.0026(13) -0.0051(13)
C44 0.0283(15) 0.0268(16) 0.0365(17) 0.0012(13) 0.0110(13) -0.0050(13)
C45 0.0335(16) 0.0345(17) 0.0280(16) 0.0076(13) 0.0068(13) 0.0013(14)
C46 0.0250(15) 0.0327(16) 0.0309(16) 0.0014(13) 0.0018(12) 0.0001(13)
C51 0.071(3) 0.052(2) 0.044(2) 0.0027(18) 0.0090(19) -0.005(2)
Cl1 0.1009(11) 0.1538(15) 0.0633(8) -0.0053(9) 0.0318(7) -0.0292(10)
Cl2 0.1201(11) 0.0563(7) 0.0672(8) 0.0007(6) -0.0130(7) 0.0186(7)
N11 0.0275(13) 0.0314(14) 0.0278(13) 0.0072(11) 0.0060(10) -0.0013(11)
N12 0.0208(12) 0.0282(13) 0.0256(13) 0.0013(10) 0.0047(9) -0.0009(10)
N21 0.0233(13) 0.0290(14) 0.0344(14) -0.0030(11) 0.0098(11) -0.0009(10)
N22 0.0219(12) 0.0257(13) 0.0249(12) 0.0010(10) 0.0055(10) 0.0011(10)
N31 0.0277(13) 0.0333(14) 0.0260(13) -0.0057(11) 0.0043(10) -0.0057(11)
N32 0.0235(12) 0.0259(12) 0.0250(13) -0.0002(10) 0.0063(10) -0.0005(10)

loop_
_atom_type_symbol
_atom_type_description
_atom_type_scat_dispersion_real
_atom_type_scat_dispersion_imag
_atom_type_scat_source
C C 0.0033 0.0016 'International Tables Vol C Tables 4.2.6.8 and 6.1.1.4'
H H 0.0000 0.0000 'International Tables Vol C Tables 4.2.6.8 and 6.1.1.4'
B B 0.0013 0.0007 'International Tables Vol C Tables 4.2.6.8 and 6.1.1.4'
N N 0.0061 0.0033 'International Tables Vol C Tables 4.2.6.8 and 6.1.1.4'
Fe Fe 0.3463 0.8444 'International Tables Vol C Tables 4.2.6.8 and 6.1.1.4'
I I -0.4742 1.8119 'International Tables Vol C Tables 4.2.6.8 and 6.1.1.4'
Cl Cl 0.1484 0.1585 'International Tables Vol C Tables 4.2.6.8 and 6.1.1.4'

loop_
_geom_angle_atom_site_label_1
_geom_angle_atom_site_label_2
_geom_angle_atom_site_label_3
_geom_angle
_geom_angle_site_symmetry_1
_geom_angle_site_symmetry_3
_geom_angle_publ_flag
N21 Fe1 N21 180.0 . 3_566 ?
N21 Fe1 N31 84.91(9) . . ?
N21 Fe1 N31 95.09(9) 3_566 . ?
N21 Fe1 N31 95.09(9) . 3_566 ?
N21 Fe1 N31 84.91(9) 3_566 3_566 ?
N31 Fe1 N31 180.00(12) . 3_566 ?
N21 Fe1 N11 85.79(9) . . ?
N21 Fe1 N11 94.21(9) 3_566 . ?
N31 Fe1 N11 88.10(9) . . ?
N31 Fe1 N11 91.90(9) 3_566 . ?
N21 Fe1 N11 94.21(9) . 3_566 ?
N21 Fe1 N11 85.79(9) 3_566 3_566 ?
N31 Fe1 N11 91.90(9) . 3_566 ?
N31 Fe1 N11 88.10(9) 3_566 3_566 ?
N11 Fe1 N11 180.0 . 3_566 ?
N22 B1 N32 110.5(2) . . ?
N22 B1 N12 108.0(2) . . ?
N32 B1 N12 105.3(2) . . ?
N22 B1 C41 107.5(2) . . ?
N32 B1 C41 111.0(2) . . ?
N12 B1 C41 114.5(2) . . ?
N12 C11 C12 109.4(3) . . ?
N12 C11 H11 125.3 . . ?
C12 C11 H11 125.3 . . ?
C11 C12 C13 105.2(3) . . ?
C11 C12 H12 127.4 . . ?
C13 C12 H12 127.4 . . ?
N11 C13 C12 110.3(3) . . ?
N11 C13 C14 122.2(3) . . ?
C12 C13 C14 127.4(3) . . ?
C13 C14 H14A 109.5 . . ?
C13 C14 H14B 109.5 . . ?
H14A C14 H14B 109.5 . . ?
C13 C14 H14C 109.5 . . ?
H14A C14 H14C 109.5 . . ?
H14B C14 H14C 109.5 . . ?
N22 C21 C22 108.7(3) . . ?
N22 C21 H21 125.7 . . ?
C22 C21 H21 125.7 . . ?
C21 C22 C23 105.3(3) . . ?
C21 C22 H22 127.4 . . ?
C23 C22 H22 127.4 . . ?
N21 C23 C22 110.4(3) . . ?
N21 C23 C24 121.6(3) . . ?
C22 C23 C24 127.9(3) . . ?
C23 C24 H24A 109.5 . . ?
C23 C24 H24B 109.5 . . ?
H24A C24 H24B 109.5 . . ?
C23 C24 H24C 109.5 . . ?
H24A C24 H24C 109.5 . . ?
H24B C24 H24C 109.5 . . ?
N32 C31 C32 109.0(3) . . ?
N32 C31 H31 125.5 . . ?
C32 C31 H31 125.5 . . ?
C31 C32 C33 105.6(3) . . ?
C31 C32 H32 127.2 . . ?
C33 C32 H32 127.2 . . ?
N31 C33 C32 110.1(3) . . ?
N31 C33 C34 122.1(3) . . ?
C32 C33 C34 127.8(3) . . ?
C33 C34 H34A 109.5 . . ?
C33 C34 H34B 109.5 . . ?
H34A C34 H34B 109.5 . . ?
C33 C34 H34C 109.5 . . ?
H34A C34 H34C 109.5 . . ?
H34B C34 H34C 109.5 . . ?
C42 C41 C46 115.5(3) . . ?
C42 C41 B1 124.8(3) . . ?
C46 C41 B1 119.5(2) . . ?
C43 C42 C41 122.9(3) . . ?
C43 C42 H42 118.6 . . ?
C41 C42 H42 118.6 . . ?
C44 C43 C42 119.2(3) . . ?
C44 C43 H43 120.4 . . ?
C42 C43 H43 120.4 . . ?
C43 C44 C45 120.0(3) . . ?
C43 C44 I1 119.3(2) . . ?
C45 C44 I1 120.7(2) . . ?
C46 C45 C44 119.3(3) . . ?
C46 C45 H45 120.3 . . ?
C44 C45 H45 120.3 . . ?
C45 C46 C41 122.6(3) . . ?
C45 C46 H46 118.7 . . ?
C41 C46 H46 118.7 . . ?
Cl1 C51 Cl2 112.5(2) . . ?
Cl1 C51 H51A 109.1 . . ?
Cl2 C51 H51A 109.1 . . ?
Cl1 C51 H51B 109.1 . . ?
Cl2 C51 H51B 109.1 . . ?
H51A C51 H51B 107.8 . . ?
C13 N11 N12 106.1(2) . . ?
C13 N11 Fe1 133.4(2) . . ?
N12 N11 Fe1 117.74(17) . . ?
C11 N12 N11 108.9(2) . . ?
C11 N12 B1 131.4(2) . . ?
N11 N12 B1 119.3(2) . . ?
C23 N21 N22 106.5(2) . . ?
C23 N21 Fe1 136.7(2) . . ?
N22 N21 Fe1 115.70(17) . . ?
C21 N22 N21 109.1(2) . . ?
C21 N22 B1 127.5(2) . . ?
N21 N22 B1 123.3(2) . . ?
C33 N31 N32 106.4(2) . . ?
C33 N31 Fe1 133.6(2) . . ?
N32 N31 Fe1 117.88(17) . . ?
C31 N32 N31 108.9(2) . . ?
C31 N32 B1 130.0(2) . . ?
N31 N32 B1 120.3(2) . . ?

loop_
_geom_bond_atom_site_label_1
_geom_bond_atom_site_label_2
_geom_bond_distance
_geom_bond_site_symmetry_2
_geom_bond_publ_flag
Fe1 N21 2.137(2) . ?
Fe1 N21 2.137(2) 3_566 ?
Fe1 N31 2.162(2) . ?
Fe1 N31 2.162(2) 3_566 ?
Fe1 N11 2.188(2) . ?
Fe1 N11 2.188(2) 3_566 ?
I1 C44 2.098(3) . ?
B1 N22 1.560(4) . ?
B1 N32 1.561(4) . ?
B1 N12 1.567(4) . ?
B1 C41 1.622(4) . ?
C11 N12 1.338(4) . ?
C11 C12 1.358(4) . ?
C11 H11 0.9500 . ?
C12 C13 1.382(5) . ?
C12 H12 0.9500 . ?
C13 N11 1.340(4) . ?
C13 C14 1.505(5) . ?
C14 H14A 0.9800 . ?
C14 H14B 0.9800 . ?
C14 H14C 0.9800 . ?
C21 N22 1.346(4) . ?
C21 C22 1.378(4) . ?
C21 H21 0.9500 . ?
C22 C23 1.382(4) . ?
C22 H22 0.9500 . ?
C23 N21 1.342(4) . ?
C23 C24 1.505(4) . ?
C24 H24A 0.9800 . ?
C24 H24B 0.9800 . ?
C24 H24C 0.9800 . ?
C31 N32 1.351(4) . ?
C31 C32 1.361(5) . ?
C31 H31 0.9500 . ?
C32 C33 1.390(5) . ?
C32 H32 0.9500 . ?
C33 N31 1.342(4) . ?
C33 C34 1.493(5) . ?
C34 H34A 0.9800 . ?
C34 H34B 0.9800 . ?
C34 H34C 0.9800 . ?
C41 C42 1.393(4) . ?
C41 C46 1.402(4) . ?
C42 C43 1.388(4) . ?
C42 H42 0.9500 . ?
C43 C44 1.380(4) . ?
C43 H43 0.9500 . ?
C44 C45 1.386(4) . ?
C45 C46 1.385(4) . ?
C45 H45 0.9500 . ?
C46 H46 0.9500 . ?
C51 Cl1 1.738(4) . ?
C51 Cl2 1.751(4) . ?
C51 H51A 0.9900 . ?
C51 H51B 0.9900 . ?
N11 N12 1.372(3) . ?
N21 N22 1.373(3) . ?
N31 N32 1.373(3) . ?

loop_
_geom_torsion_atom_site_label_1
_geom_torsion_atom_site_label_2
_geom_torsion_atom_site_label_3
_geom_torsion_atom_site_label_4
_geom_torsion
_geom_torsion_site_symmetry_1
_geom_torsion_site_symmetry_2
_geom_torsion_site_symmetry_3
_geom_torsion_site_symmetry_4
_geom_torsion_publ_flag
N12 C11 C12 C13 1.6(4) . . . . ?
C11 C12 C13 N11 -0.4(4) . . . . ?
C11 C12 C13 C14 179.5(3) . . . . ?
N22 C21 C22 C23 0.4(3) . . . . ?
C21 C22 C23 N21 0.8(4) . . . . ?
C21 C22 C23 C24 179.9(3) . . . . ?
N32 C31 C32 C33 -1.2(4) . . . . ?
C31 C32 C33 N31 -0.4(4) . . . . ?
C31 C32 C33 C34 179.6(4) . . . . ?
N22 B1 C41 C42 93.5(3) . . . . ?
N32 B1 C41 C42 -145.5(3) . . . . ?
N12 B1 C41 C42 -26.4(4) . . . . ?
N22 B1 C41 C46 -81.3(3) . . . . ?
N32 B1 C41 C46 39.8(4) . . . . ?
N12 B1 C41 C46 158.8(3) . . . . ?
C46 C41 C42 C43 -6.1(4) . . . . ?
B1 C41 C42 C43 178.9(3) . . . . ?
C41 C42 C43 C44 1.7(5) . . . . ?
C42 C43 C44 C45 4.0(5) . . . . ?
C42 C43 C44 I1 -174.7(2) . . . . ?
C43 C44 C45 C46 -4.8(5) . . . . ?
I1 C44 C45 C46 173.9(2) . . . . ?
C44 C45 C46 C41 0.0(5) . . . . ?
C42 C41 C46 C45 5.3(4) . . . . ?
B1 C41 C46 C45 -179.5(3) . . . . ?
C12 C13 N11 N12 -0.9(4) . . . . ?
C14 C13 N11 N12 179.3(3) . . . . ?
C12 C13 N11 Fe1 159.1(2) . . . . ?
C14 C13 N11 Fe1 -20.8(5) . . . . ?
N21 Fe1 N11 C13 150.5(3) . . . . ?
N21 Fe1 N11 C13 -29.5(3) 3_566 . . . ?
N31 Fe1 N11 C13 -124.5(3) . . . . ?
N31 Fe1 N11 C13 55.5(3) 3_566 . . . ?
N21 Fe1 N11 N12 -51.3(2) . . . . ?
N21 Fe1 N11 N12 128.7(2) 3_566 . . . ?
N31 Fe1 N11 N12 33.7(2) . . . . ?
N31 Fe1 N11 N12 -146.3(2) 3_566 . . . ?
C12 C11 N12 N11 -2.1(4) . . . . ?
C12 C11 N12 B1 -175.7(3) . . . . ?
C13 N11 N12 C11 1.8(3) . . . . ?
Fe1 N11 N12 C11 -161.8(2) . . . . ?
C13 N11 N12 B1 176.3(3) . . . . ?
Fe1 N11 N12 B1 12.6(3) . . . . ?
N22 B1 N12 C11 -138.0(3) . . . . ?
N32 B1 N12 C11 103.9(3) . . . . ?
C41 B1 N12 C11 -18.3(4) . . . . ?
N22 B1 N12 N11 49.0(3) . . . . ?
N32 B1 N12 N11 -69.1(3) . . . . ?
C41 B1 N12 N11 168.6(2) . . . . ?
C22 C23 N21 N22 -1.6(3) . . . . ?
C24 C23 N21 N22 179.2(3) . . . . ?
C22 C23 N21 Fe1 164.8(2) . . . . ?
C24 C23 N21 Fe1 -14.4(5) . . . . ?
N31 Fe1 N21 C23 144.9(3) . . . . ?
N31 Fe1 N21 C23 -35.1(3) 3_566 . . . ?
N11 Fe1 N21 C23 -126.6(3) . . . . ?
N11 Fe1 N21 C23 53.4(3) 3_566 . . . ?
N31 Fe1 N21 N22 -49.60(19) . . . . ?
N31 Fe1 N21 N22 130.40(19) 3_566 . . . ?
N11 Fe1 N21 N22 38.86(19) . . . . ?
N11 Fe1 N21 N22 -141.14(19) 3_566 . . . ?
C22 C21 N22 N21 -1.4(3) . . . . ?
C22 C21 N22 B1 -178.4(3) . . . . ?
C23 N21 N22 C21 1.8(3) . . . . ?
Fe1 N21 N22 C21 -167.83(19) . . . . ?
C23 N21 N22 B1 179.0(3) . . . . ?
Fe1 N21 N22 B1 9.4(3) . . . . ?
N32 B1 N22 C21 -133.4(3) . . . . ?
N12 B1 N22 C21 111.9(3) . . . . ?
C41 B1 N22 C21 -12.1(4) . . . . ?
N32 B1 N22 N21 49.9(3) . . . . ?
N12 B1 N22 N21 -64.8(3) . . . . ?
C41 B1 N22 N21 171.2(2) . . . . ?
C32 C33 N31 N32 1.8(4) . . . . ?
C34 C33 N31 N32 -178.2(3) . . . . ?
C32 C33 N31 Fe1 -160.9(2) . . . . ?
C34 C33 N31 Fe1 19.1(5) . . . . ?
N21 Fe1 N31 C33 -149.3(3) . . . . ?
N21 Fe1 N31 C33 30.7(3) 3_566 . . . ?
N11 Fe1 N31 C33 124.8(3) . . . . ?
N11 Fe1 N31 C33 -55.2(3) 3_566 . . . ?
N21 Fe1 N31 N32 49.6(2) . . . . ?
N21 Fe1 N31 N32 -130.4(2) 3_566 . . . ?
N11 Fe1 N31 N32 -36.4(2) . . . . ?
N11 Fe1 N31 N32 143.6(2) 3_566 . . . ?
C32 C31 N32 N31 2.4(4) . . . . ?
C32 C31 N32 B1 171.9(3) . . . . ?
C33 N31 N32 C31 -2.6(3) . . . . ?
Fe1 N31 N32 C31 163.3(2) . . . . ?
C33 N31 N32 B1 -173.3(3) . . . . ?
Fe1 N31 N32 B1 -7.4(3) . . . . ?
N22 B1 N32 C31 141.4(3) . . . . ?
N12 B1 N32 C31 -102.3(3) . . . . ?
C41 B1 N32 C31 22.2(4) . . . . ?
N22 B1 N32 N31 -50.1(3) . . . . ?
N12 B1 N32 N31 66.2(3) . . . . ?
C41 B1 N32 N31 -169.3(2) . . . . ?
Fe1 N11 N12 C11 -161.8(2) . . . . y
Fe1 N21 N22 C21 -167.83(19) . . . . y
Fe1 N31 N32 C31 163.3(2) . . . . y
